data_2014992
loop_
_publ_author_name
'Senge, Mathias O.'
'Smith, Kevin M.'

_publ_section_title
;
 Hydrogen-bonding patterns in six derivatives of 2,4-dimethylpyrrole
;
_journal_coeditor_code FG1869
_journal_issue 9
_journal_name_full 'Acta Crystallographica Section C'
_journal_page_first o537
_journal_page_last o541
_journal_paper_doi 10.1107/S0108270105023991
_journal_volume 61
_journal_year 2005
_chemical_formula_iupac 'C17 H21 N O3 S'
_chemical_formula_moiety 'C17 H21 N O3 S'
_chemical_formula_sum 'C17 H21 N O3 S'
_chemical_formula_weight 319.41
_chemical_name_systematic
;
4-ethyl-3,5-dimethyl-2-[(2-p-tosyl)acetyl]pyrrole
;
_space_group_IT_number 14
_symmetry_cell_setting monoclinic
_symmetry_space_group_name_Hall '-P 2ybc'
_symmetry_space_group_name_H-M 'P 1 21/c 1'
_atom_sites_solution_hydrogens geom
_atom_sites_solution_primary direct
_atom_sites_solution_secondary difmap
_audit_creation_method SHELXL-97
_cell_angle_alpha 90.00
_cell_angle_beta 90.09(4)
_cell_angle_gamma 90.00
_cell_formula_units_Z 4
_cell_length_a 5.179(2)
_cell_length_b 13.986(4)
_cell_length_c 22.315(13)
_cell_measurement_reflns_used 32
_cell_measurement_temperature 130(2)
_cell_measurement_theta_max 23
_cell_measurement_theta_min 19
_cell_volume 1616.4(12)
_computing_cell_refinement P3
_computing_data_collection 'P3 (Siemens, 1995)'
_computing_data_reduction 'XDISK (Siemens, 1995)'
_computing_molecular_graphics 'XP (Siemens, 1995)'
_computing_publication_material
;
SHELXL97
;
_computing_structure_refinement 'SHELXL97 (Sheldrick, 1997)'
_computing_structure_solution 'SIR92 (Altomare et al., 1994)'
_diffrn_ambient_temperature 130(2)
_diffrn_measured_fraction_theta_full 0.997
_diffrn_measured_fraction_theta_max 0.997
_diffrn_measurement_device_type 'Siemens R3m/V'
_diffrn_measurement_method '\w scans'
_diffrn_radiation_monochromator graphite
_diffrn_radiation_source 'fine-focus sealed tube'
_diffrn_radiation_type MoK\a
_diffrn_radiation_wavelength 0.71073
_diffrn_reflns_av_R_equivalents 0.0252
_diffrn_reflns_av_sigmaI/netI 0.0551
_diffrn_reflns_limit_h_max 6
_diffrn_reflns_limit_h_min -6
_diffrn_reflns_limit_k_max 18
_diffrn_reflns_limit_k_min 0
_diffrn_reflns_limit_l_max 29
_diffrn_reflns_limit_l_min 0
_diffrn_reflns_number 4753
_diffrn_reflns_theta_full 27.56
_diffrn_reflns_theta_max 27.56
_diffrn_reflns_theta_min 1.72
_diffrn_standards_decay_% 0
_diffrn_standards_interval_count 198
_diffrn_standards_number 2
_exptl_absorpt_coefficient_mu 0.212
_exptl_absorpt_correction_type none
_exptl_crystal_colour colorless
_exptl_crystal_density_diffrn 1.321
_exptl_crystal_density_method 'not measured'
_exptl_crystal_description block
_exptl_crystal_F_000 680
_exptl_crystal_size_max 0.30
_exptl_crystal_size_mid 0.25
_exptl_crystal_size_min 0.25
_refine_diff_density_max 0.314
_refine_diff_density_min -0.353
_refine_ls_extinction_method none
_refine_ls_goodness_of_fit_ref 1.049
_refine_ls_hydrogen_treatment mixed
_refine_ls_matrix_type full
_refine_ls_number_parameters 207
_refine_ls_number_reflns 3730
_refine_ls_number_restraints 0
_refine_ls_restrained_S_all 1.049
_refine_ls_R_factor_all 0.0664
_refine_ls_R_factor_gt 0.0479
_refine_ls_shift/su_max 0.003
_refine_ls_shift/su_mean 0.000
_refine_ls_structure_factor_coef Fsqd
_refine_ls_weighting_details 'calc w=1/[\s^2^(Fo^2^)+(0.0504P)^2^+0.3777P] where P=(Fo^2^+2Fc^2^)/3'
_refine_ls_weighting_scheme calc
_refine_ls_wR_factor_gt 0.1114
_refine_ls_wR_factor_ref 0.1226
_reflns_number_gt 2761
_reflns_number_total 3730
_reflns_threshold_expression I>2\s(I)
_cod_data_source_file fg1869.cif
_cod_data_source_block 5
_cod_depositor_comments
;
The following automatic conversions were performed:
'_symmetry_cell_setting' value 'Monoclinic' changed to 'monoclinic'
according to '/home/saulius/struct/CIF-dictionaries/cif_core.dic'
dictionary named 'cif_core.dic' version 2.4.1 from 2010-06-29.

Automatic conversion script
Id: cif_fix_enum 1527 2010-12-29 10:47:43Z saulius 

The following automatic conversions were performed:

'_symmetry_cell_setting' value 'Monoclinic' changed to 'monoclinic'
according to /home/saulius/struct/CIF-dictionaries/cif_core.dic
dictionary named 'cif_core.dic' version 2.4.1 from 2010-06-29.

Automatic conversion script
Id: cif_fix_values 1715 2011-07-08 13:25:40Z adriana 
;
_cod_original_sg_symbol_H-M 'P 21/c'
_cod_database_code 2014992
_cod_database_fobs_code 2014992

loop_
_symmetry_equiv_pos_as_xyz
'x, y, z'
'-x, y+1/2, -z+1/2'
'-x, -y, -z'
'x, -y-1/2, z-1/2'

loop_
_atom_site_label
_atom_site_fract_x
_atom_site_fract_y
_atom_site_fract_z
_atom_site_U_iso_or_equiv
_atom_site_adp_type
_atom_site_calc_flag
_atom_site_refinement_flags
_atom_site_occupancy
_atom_site_disorder_assembly
_atom_site_disorder_group
_atom_site_type_symbol
N1 -0.1660(3) -0.12872(13) 0.46468(8) 0.0227(4) Uani d . 1 . . N
H1 -0.162(5) -0.080(2) 0.4896(12) 0.048(8) Uiso d . 1 . . H
C2 -0.0100(4) -0.13922(15) 0.41496(9) 0.0214(4) Uani d . 1 . . C
C3 -0.0735(4) -0.22725(15) 0.38840(9) 0.0219(4) Uani d . 1 . . C
C4 -0.2707(4) -0.26807(15) 0.42328(9) 0.0234(4) Uani d . 1 . . C
C5 -0.3257(4) -0.20458(15) 0.47016(9) 0.0238(4) Uani d . 1 . . C
C21 0.1761(4) -0.06612(15) 0.40306(9) 0.0222(4) Uani d . 1 . . C
C22 0.3212(4) -0.06581(15) 0.34414(9) 0.0232(4) Uani d . 1 . . C
H22A 0.3399 -0.1322 0.3293 0.028 Uiso calc R 1 . . H
H22B 0.4961 -0.0390 0.3503 0.028 Uiso calc R 1 . . H
C23 0.1875(4) 0.12431(15) 0.31164(9) 0.0224(4) Uani d . 1 . . C
C24 0.0052(4) 0.16606(16) 0.34897(10) 0.0275(5) Uani d . 1 . . C
H24A -0.1327 0.1292 0.3648 0.033 Uiso calc R 1 . . H
C25 0.0274(4) 0.26211(17) 0.36266(10) 0.0291(5) Uani d . 1 . . C
H25A -0.0958 0.2908 0.3885 0.035 Uiso calc R 1 . . H
C26 0.2261(4) 0.31777(16) 0.33940(9) 0.0258(5) Uani d . 1 . . C
C27 0.4080(4) 0.27445(16) 0.30287(10) 0.0281(5) Uani d . 1 . . C
H27A 0.5464 0.3114 0.2873 0.034 Uiso calc R 1 . . H
C28 0.3911(4) 0.17797(16) 0.28871(9) 0.0259(5) Uani d . 1 . . C
H28A 0.5169 0.1489 0.2637 0.031 Uiso calc R 1 . . H
C29 0.2449(5) 0.42250(16) 0.35499(10) 0.0334(5) Uani d . 1 . . C
H29A 0.0742 0.4522 0.3512 0.050 Uiso calc R 1 . . H
H29B 0.3658 0.4540 0.3276 0.050 Uiso calc R 1 . . H
H29C 0.3068 0.4294 0.3963 0.050 Uiso calc R 1 . . H
S1 0.15092(10) 0.00433(4) 0.28970(2) 0.02240(14) Uani d . 1 . . S
O1 0.2184(3) 0.00076(11) 0.43808(7) 0.0295(4) Uani d . 1 . . O
O2 0.2797(3) -0.00856(11) 0.23319(6) 0.0291(4) Uani d . 1 . . O
O3 -0.1192(3) -0.01965(11) 0.29385(7) 0.0282(4) Uani d . 1 . . O
C31 0.0422(4) -0.27299(16) 0.33353(9) 0.0274(5) Uani d . 1 . . C
H31A -0.0292 -0.3374 0.3285 0.041 Uiso calc R 1 . . H
H31B 0.2301 -0.2771 0.3382 0.041 Uiso calc R 1 . . H
H31C 0.0010 -0.2343 0.2982 0.041 Uiso calc R 1 . . H
C41 -0.3855(4) -0.36645(15) 0.41722(10) 0.0289(5) Uani d . 1 . . C
H41B -0.3835 -0.3859 0.3746 0.035 Uiso calc R 1 . . H
H41A -0.5675 -0.3652 0.4307 0.035 Uiso calc R 1 . . H
C42 -0.2348(5) -0.43920(17) 0.45433(11) 0.0359(6) Uani d . 1 . . C
H42A -0.3093 -0.5029 0.4485 0.054 Uiso calc R 1 . . H
H42B -0.2446 -0.4219 0.4968 0.054 Uiso calc R 1 . . H
H42C -0.0539 -0.4395 0.4415 0.054 Uiso calc R 1 . . H
C51 -0.5203(4) -0.21185(17) 0.51904(10) 0.0285(5) Uani d . 1 . . C
H51A -0.5468 -0.1487 0.5370 0.043 Uiso calc R 1 . . H
H51B -0.4581 -0.2564 0.5497 0.043 Uiso calc R 1 . . H
H51C -0.6839 -0.2353 0.5025 0.043 Uiso calc R 1 . . H

loop_
_atom_site_aniso_label
_atom_site_aniso_U_11
_atom_site_aniso_U_22
_atom_site_aniso_U_33
_atom_site_aniso_U_12
_atom_site_aniso_U_13
_atom_site_aniso_U_23
N1 0.0244(9) 0.0205(9) 0.0232(9) -0.0016(7) 0.0010(7) 0.0003(7)
C2 0.0224(10) 0.0212(10) 0.0206(9) 0.0010(8) -0.0002(8) 0.0003(8)
C3 0.0240(10) 0.0189(10) 0.0228(10) 0.0006(8) -0.0025(8) 0.0012(8)
C4 0.0254(11) 0.0208(11) 0.0239(10) -0.0010(9) -0.0049(8) 0.0011(8)
C5 0.0222(10) 0.0242(11) 0.0248(10) -0.0031(9) -0.0026(8) 0.0037(8)
C21 0.0224(10) 0.0204(10) 0.0239(10) 0.0014(8) 0.0010(8) 0.0003(8)
C22 0.0219(10) 0.0208(10) 0.0268(10) 0.0012(8) 0.0012(8) 0.0011(8)
C23 0.0211(10) 0.0221(10) 0.0240(10) 0.0007(8) -0.0030(8) 0.0040(8)
C24 0.0230(11) 0.0277(12) 0.0318(11) -0.0024(9) 0.0047(9) 0.0018(9)
C25 0.0281(12) 0.0292(12) 0.0299(11) 0.0018(9) 0.0019(9) -0.0021(9)
C26 0.0305(12) 0.0241(11) 0.0229(10) -0.0004(9) -0.0043(9) 0.0055(8)
C27 0.0279(11) 0.0292(12) 0.0273(11) -0.0058(9) -0.0004(9) 0.0064(9)
C28 0.0204(10) 0.0309(12) 0.0264(11) -0.0008(9) 0.0022(8) 0.0031(9)
C29 0.0448(14) 0.0260(12) 0.0295(11) -0.0052(11) -0.0003(10) -0.0002(9)
S1 0.0211(3) 0.0243(3) 0.0218(2) -0.0020(2) 0.00051(18) 0.0002(2)
O1 0.0364(9) 0.0230(8) 0.0290(8) -0.0075(7) 0.0032(6) -0.0053(6)
O2 0.0306(8) 0.0338(9) 0.0230(7) -0.0013(7) 0.0036(6) -0.0018(6)
O3 0.0221(8) 0.0327(9) 0.0299(8) -0.0036(6) -0.0009(6) -0.0012(7)
C31 0.0344(12) 0.0235(11) 0.0243(10) -0.0020(9) 0.0003(9) -0.0040(9)
C41 0.0314(12) 0.0224(11) 0.0329(11) -0.0062(9) -0.0051(9) 0.0001(9)
C42 0.0405(14) 0.0245(12) 0.0427(14) -0.0052(10) -0.0031(11) 0.0044(10)
C51 0.0266(11) 0.0309(12) 0.0280(11) -0.0050(9) 0.0026(9) 0.0019(9)

loop_
_atom_type_symbol
_atom_type_description
_atom_type_scat_dispersion_real
_atom_type_scat_dispersion_imag
_atom_type_scat_source
C C 0.0033 0.0016 'International Tables Vol C Tables 4.2.6.8 and 6.1.1.4'
H H 0.0000 0.0000 'International Tables Vol C Tables 4.2.6.8 and 6.1.1.4'
N N 0.0061 0.0033 'International Tables Vol C Tables 4.2.6.8 and 6.1.1.4'
O O 0.0106 0.0060 'International Tables Vol C Tables 4.2.6.8 and 6.1.1.4'
S S 0.1246 0.1234 'International Tables Vol C Tables 4.2.6.8 and 6.1.1.4'

loop_
_geom_angle_atom_site_label_1
_geom_angle_atom_site_label_2
_geom_angle_atom_site_label_3
_geom_angle
C5 N1 C2 110.37(18)
C5 N1 H1 124.6(18)
C2 N1 H1 125.0(18)
N1 C2 C3 107.17(18)
N1 C2 C21 117.93(18)
C3 C2 C21 134.85(19)
C2 C3 C4 106.97(18)
C2 C3 C31 128.45(19)
C4 C3 C31 124.59(19)
C5 C4 C3 107.73(19)
C5 C4 C41 124.5(2)
C3 C4 C41 127.48(19)
N1 C5 C4 107.76(18)
N1 C5 C51 122.32(19)
C4 C5 C51 129.9(2)
O1 C21 C2 122.78(19)
O1 C21 C22 117.26(19)
C2 C21 C22 119.89(18)
C21 C22 S1 110.22(14)
C21 C22 H22A 109.6
S1 C22 H22A 109.6
C21 C22 H22B 109.6
S1 C22 H22B 109.6
H22A C22 H22B 108.1
C24 C23 C28 120.7(2)
C24 C23 S1 119.67(16)
C28 C23 S1 119.57(17)
C25 C24 C23 119.0(2)
C25 C24 H24A 120.5
C23 C24 H24A 120.5
C24 C25 C26 121.5(2)
C24 C25 H25A 119.2
C26 C25 H25A 119.2
C27 C26 C25 118.6(2)
C27 C26 C29 121.1(2)
C25 C26 C29 120.3(2)
C26 C27 C28 121.1(2)
C26 C27 H27A 119.5
C28 C27 H27A 119.5
C27 C28 C23 119.2(2)
C27 C28 H28A 120.4
C23 C28 H28A 120.4
C26 C29 H29A 109.5
C26 C29 H29B 109.5
H29A C29 H29B 109.5
C26 C29 H29C 109.5
H29A C29 H29C 109.5
H29B C29 H29C 109.5
O2 S1 O3 118.57(10)
O2 S1 C23 108.28(10)
O3 S1 C23 107.97(10)
O2 S1 C22 107.29(10)
O3 S1 C22 107.79(10)
C23 S1 C22 106.32(10)
C3 C31 H31A 109.5
C3 C31 H31B 109.5
H31A C31 H31B 109.5
C3 C31 H31C 109.5
H31A C31 H31C 109.5
H31B C31 H31C 109.5
C4 C41 C42 111.05(18)
C4 C41 H41B 109.4
C42 C41 H41B 109.4
C4 C41 H41A 109.4
C42 C41 H41A 109.4
H41B C41 H41A 108.0
C41 C42 H42A 109.5
C41 C42 H42B 109.5
H42A C42 H42B 109.5
C41 C42 H42C 109.5
H42A C42 H42C 109.5
H42B C42 H42C 109.5
C5 C51 H51A 109.5
C5 C51 H51B 109.5
H51A C51 H51B 109.5
C5 C51 H51C 109.5
H51A C51 H51C 109.5
H51B C51 H51C 109.5

loop_
_geom_bond_atom_site_label_1
_geom_bond_atom_site_label_2
_geom_bond_site_symmetry_2
_geom_bond_distance
_geom_bond_publ_flag
N1 C5 . 1.351(3) ?
N1 C2 . 1.382(3) ?
N1 H1 . 0.88(3) ?
C2 C3 . 1.405(3) ?
C2 C21 . 1.430(3) ?
C3 C4 . 1.407(3) ?
C3 C31 . 1.507(3) ?
C4 C5 . 1.402(3) ?
C4 C41 . 1.505(3) ?
C5 C51 . 1.490(3) ?
C21 O1 . 1.238(2) ?
C21 C22 . 1.515(3) ?
C22 S1 . 1.792(2) ?
C22 H22A . 0.9900 ?
C22 H22B . 0.9900 ?
C23 C24 . 1.389(3) ?
C23 C28 . 1.392(3) ?
C23 S1 . 1.758(2) ?
C24 C25 . 1.382(3) ?
C24 H24A . 0.9500 ?
C25 C26 . 1.391(3) ?
C25 H25A . 0.9500 ?
C26 C27 . 1.386(3) ?
C26 C29 . 1.509(3) ?
C27 C28 . 1.389(3) ?
C27 H27A . 0.9500 ?
C28 H28A . 0.9500 ?
C29 H29A . 0.9800 ?
C29 H29B . 0.9800 ?
C29 H29C . 0.9800 ?
S1 O2 . 1.4388(17) ?
S1 O3 . 1.4419(16) ?
C31 H31A . 0.9800 ?
C31 H31B . 0.9800 ?
C31 H31C . 0.9800 ?
C41 C42 . 1.526(3) ?
C41 H41B . 0.9900 ?
C41 H41A . 0.9900 ?
C42 H42A . 0.9800 ?
C42 H42B . 0.9800 ?
C42 H42C . 0.9800 ?
C51 H51A . 0.9800 ?
C51 H51B . 0.9800 ?
C51 H51C . 0.9800 ?

loop_
_geom_torsion_atom_site_label_1
_geom_torsion_atom_site_label_2
_geom_torsion_atom_site_label_3
_geom_torsion_atom_site_label_4
_geom_torsion
C5 N1 C2 C3 -0.8(2)
C5 N1 C2 C21 -178.57(18)
N1 C2 C3 C4 0.3(2)
C21 C2 C3 C4 177.5(2)
N1 C2 C3 C31 -179.3(2)
C21 C2 C3 C31 -2.1(4)
C2 C3 C4 C5 0.3(2)
C31 C3 C4 C5 179.9(2)
C2 C3 C4 C41 -173.15(19)
C31 C3 C4 C41 6.4(3)
C2 N1 C5 C4 1.1(2)
C2 N1 C5 C51 -178.61(19)
C3 C4 C5 N1 -0.9(2)
C41 C4 C5 N1 172.88(19)
C3 C4 C5 C51 178.8(2)
C41 C4 C5 C51 -7.5(4)
N1 C2 C21 O1 6.8(3)
C3 C2 C21 O1 -170.2(2)
N1 C2 C21 C22 -170.08(18)
C3 C2 C21 C22 13.0(4)
O1 C21 C22 S1 -86.0(2)
C2 C21 C22 S1 91.0(2)
C28 C23 C24 C25 0.5(3)
S1 C23 C24 C25 -175.81(17)
C23 C24 C25 C26 0.7(3)
C24 C25 C26 C27 -1.5(3)
C24 C25 C26 C29 179.8(2)
C25 C26 C27 C28 1.1(3)
C29 C26 C27 C28 179.8(2)
C26 C27 C28 C23 0.1(3)
C24 C23 C28 C27 -0.9(3)
S1 C23 C28 C27 175.41(16)
C24 C23 S1 O2 153.68(17)
C28 C23 S1 O2 -22.7(2)
C24 C23 S1 O3 24.1(2)
C28 C23 S1 O3 -152.25(17)
C24 C23 S1 C22 -91.30(19)
C28 C23 S1 C22 92.31(18)
C21 C22 S1 O2 -172.60(14)
C21 C22 S1 O3 -43.85(17)
C21 C22 S1 C23 71.71(16)
C5 C4 C41 C42 -83.9(3)
C3 C4 C41 C42 88.5(3)

loop_
_cod_related_entry_id
_cod_related_entry_database
_cod_related_entry_code
1 ChemSpider 21133743
